data_7118034
loop_
_publ_author_name
'Xu, Jin'
'Liu, Ting'
'Han, Xiaohui'
'Wang, Shanshan'
'Liu, Dan'
'Wang, Cheng'

_publ_section_title
;
 Construction of a porous three dimensional rare earth metal-sulfur-ligand
 open framework.
;
_journal_issue 87
_journal_name_full 'Chemical communications (Cambridge, England)'
_journal_page_first 15819
_journal_page_last 15822
_journal_paper_doi 10.1039/c5cc05371d
_journal_volume 51
_journal_year 2015
_chemical_formula_moiety 'C12 H16 N4 Nd S8,(H3O),1.5(H2O),2.5(NH2CHO)'
_chemical_formula_sum 'C14.5 H29.5 N6.5 Nd O5 S8'
_chemical_formula_weight 775.66
_space_group_crystal_system tetragonal
_space_group_IT_number 134
_space_group_name_Hall '-P 4ac 2bc'
_space_group_name_H-M_alt 'P 42/n n m'
_symmetry_space_group_name_Hall '-P 4ac 2bc'
_symmetry_space_group_name_H-M 'P 42/n n m :2'
_atom_sites_solution_hydrogens mixed
_audit_creation_method SHELXL-2014/7
_audit_update_record
;
2015-08-26 deposited with the CCDC.
2015-08-28 downloaded from the CCDC.
;
_cell_angle_alpha 90
_cell_angle_beta 90
_cell_angle_gamma 90
_cell_formula_units_Z 2
_cell_length_a 16.3046(9)
_cell_length_b 16.3046(9)
_cell_length_c 6.6306(7)
_cell_measurement_reflns_used 868
_cell_measurement_temperature 296(2)
_cell_measurement_theta_max 17.68
_cell_measurement_theta_min 2.50
_cell_volume 1762.7(2)
_computing_cell_refinement 'Bruker SMART'
_computing_data_collection 'Bruker SMART'
_computing_data_reduction 'Bruker SAINT'
_computing_molecular_graphics 'Bruker SHELXTL'
_computing_publication_material 'Bruker SHELXTL'
_computing_structure_refinement 'SHELXL-2014/7 (Sheldrick, 2014)'
_computing_structure_solution 'Bruker SHELXTL'
_diffrn_ambient_temperature 296(2)
_diffrn_measured_fraction_theta_full 1.000
_diffrn_measured_fraction_theta_max 1.000
_diffrn_measurement_device_type 'CCD area detector'
_diffrn_measurement_method 'phi and omega scans'
_diffrn_radiation_type MoK\a
_diffrn_radiation_wavelength 0.71073
_diffrn_reflns_av_R_equivalents 0.1648
_diffrn_reflns_av_unetI/netI 0.0726
_diffrn_reflns_Laue_measured_fraction_full 1.000
_diffrn_reflns_Laue_measured_fraction_max 1.000
_diffrn_reflns_limit_h_max 20
_diffrn_reflns_limit_h_min -14
_diffrn_reflns_limit_k_max 20
_diffrn_reflns_limit_k_min -20
_diffrn_reflns_limit_l_max 8
_diffrn_reflns_limit_l_min -8
_diffrn_reflns_number 10075
_diffrn_reflns_point_group_measured_fraction_full 1.000
_diffrn_reflns_point_group_measured_fraction_max 1.000
_diffrn_reflns_theta_full 25.242
_diffrn_reflns_theta_max 26.052
_diffrn_reflns_theta_min 1.766
_exptl_absorpt_coefficient_mu 1.978
_exptl_absorpt_correction_T_max 0.6932
_exptl_absorpt_correction_T_min 0.5052
_exptl_absorpt_correction_type multi-scan
_exptl_absorpt_process_details sadabs
_exptl_crystal_colour purple
_exptl_crystal_density_diffrn 1.461
_exptl_crystal_description block
_exptl_crystal_F_000 780
_exptl_crystal_size_max 0.400
_exptl_crystal_size_mid 0.200
_exptl_crystal_size_min 0.200
_refine_diff_density_max 0.569
_refine_diff_density_min -0.380
_refine_diff_density_rms 0.085
_refine_ls_extinction_method none
_refine_ls_goodness_of_fit_ref 0.941
_refine_ls_hydrogen_treatment constr
_refine_ls_matrix_type full
_refine_ls_number_parameters 54
_refine_ls_number_reflns 926
_refine_ls_number_restraints 39
_refine_ls_restrained_S_all 0.923
_refine_ls_R_factor_all 0.0704
_refine_ls_R_factor_gt 0.0382
_refine_ls_shift/su_max 0.000
_refine_ls_shift/su_mean 0.000
_refine_ls_structure_factor_coef Fsqd
_refine_ls_weighting_details 'w=1/[\s^2^(Fo^2^)+(0.0350P)^2^] where P=(Fo^2^+2Fc^2^)/3'
_refine_ls_weighting_scheme calc
_refine_ls_wR_factor_gt 0.0750
_refine_ls_wR_factor_ref 0.0864
_reflns_Friedel_coverage 0.000
_reflns_number_gt 624
_reflns_number_total 926
_reflns_threshold_expression 'I > 2\s(I)'
_cod_data_source_file c5cc05371d2.cif
_cod_data_source_block a_sq
_cod_original_cell_volume 1762.7(3)
_cod_original_formula_sum 'C14.50 H29.50 N6.50 Nd O5 S8'
_cod_database_code 7118034
_shelx_shelxl_version_number 2014/7
_shelx_space_group_comment
;
The symmetry employed for this shelxl refinement is uniquely defined
by the following loop, which should always be used as a source of
symmetry information in preference to the above space-group names.
They are only intended as comments.
;
_shelx_estimated_absorpt_t_min 0.505
_shelx_estimated_absorpt_t_max 0.693

loop_
_space_group_symop_operation_xyz
'x, y, z'
'-x+1/2, -y+1/2, z'
'-y+1/2, x, z+1/2'
'y, -x+1/2, z+1/2'
'-x+1/2, y, -z+1/2'
'x, -y+1/2, -z+1/2'
'y, x, -z'
'-y+1/2, -x+1/2, -z'
'-x, -y, -z'
'x-1/2, y-1/2, -z'
'y-1/2, -x, -z-1/2'
'-y, x-1/2, -z-1/2'
'x-1/2, -y, z-1/2'
'-x, y-1/2, z-1/2'
'-y, -x, z'
'y-1/2, x-1/2, z'

loop_
_atom_site_label
_atom_site_type_symbol
_atom_site_fract_x
_atom_site_fract_y
_atom_site_fract_z
_atom_site_U_iso_or_equiv
_atom_site_adp_type
_atom_site_occupancy
_atom_site_site_symmetry_order
_atom_site_calc_flag
_atom_site_refinement_flags_posn
_atom_site_refinement_flags_adp
_atom_site_refinement_flags_occupancy
_atom_site_disorder_assembly
_atom_site_disorder_group
Nd1 Nd 0.7500 0.2500 0.2500 0.0375(2) Uani 1 8 d S TU P . .
S2 S 0.66435(8) 0.16435(8) 0.5756(3) 0.0531(5) Uani 1 2 d S TU P . .
N1 N 0.5384(5) 0.0757(5) 0.4541(11) 0.058(4) Uani 0.5 1 d . U P A -1
C1 C 0.6038(15) 0.1221(14) 0.3963(12) 0.042(6) Uani 0.5 1 d . U P A -1
C2 C 0.4828(6) 0.0367(7) 0.3111(14) 0.067(3) Uani 0.5 1 d . U P A -1
H2A H 0.4997 0.0502 0.1748 0.081 Uiso 0.5 1 calc R U P A -1
H2B H 0.4278 0.0581 0.3309 0.081 Uiso 0.5 1 calc R U P A -1
C3 C 0.4817(6) -0.0547(7) 0.3361(13) 0.062(4) Uani 0.5 1 d . U P A -1
H3A H 0.4405 -0.0781 0.2477 0.074 Uiso 0.5 1 d R U P A -1
H3B H 0.5352 -0.0765 0.3009 0.074 Uiso 0.5 1 d R U P A -1
S1 S 0.622(2) 0.136(2) 0.1484(3) 0.064(6) Uani 0.5 1 d . U P . .

loop_
_atom_site_aniso_label
_atom_site_aniso_U_11
_atom_site_aniso_U_22
_atom_site_aniso_U_33
_atom_site_aniso_U_23
_atom_site_aniso_U_13
_atom_site_aniso_U_12
Nd1 0.0344(3) 0.0344(3) 0.0438(4) 0.000 0.000 0.000
S2 0.0592(8) 0.0592(8) 0.0408(10) -0.0034(6) -0.0034(6) -0.0232(10)
N1 0.060(6) 0.070(7) 0.044(4) 0.003(4) -0.011(4) -0.034(6)
C1 0.045(10) 0.035(11) 0.046(4) -0.006(4) -0.009(4) -0.005(10)
C2 0.064(7) 0.088(7) 0.049(6) 0.002(5) -0.011(5) -0.044(5)
C3 0.060(8) 0.084(7) 0.041(5) -0.005(5) -0.001(5) -0.039(6)
S1 0.067(6) 0.086(13) 0.0383(12) 0.002(3) -0.004(2) -0.036(9)

loop_
_atom_type_symbol
_atom_type_description
_atom_type_scat_dispersion_real
_atom_type_scat_dispersion_imag
_atom_type_scat_source
C C 0.0033 0.0016 'International Tables Vol C Tables 4.2.6.8 and 6.1.1.4'
H H 0.0000 0.0000 'International Tables Vol C Tables 4.2.6.8 and 6.1.1.4'
N N 0.0061 0.0033 'International Tables Vol C Tables 4.2.6.8 and 6.1.1.4'
O O 0.0106 0.0060 'International Tables Vol C Tables 4.2.6.8 and 6.1.1.4'
S S 0.1246 0.1234 'International Tables Vol C Tables 4.2.6.8 and 6.1.1.4'
Nd Nd -0.1943 3.0179 'International Tables Vol C Tables 4.2.6.8 and 6.1.1.4'

loop_
_geom_angle_atom_site_label_1
_geom_angle_atom_site_label_2
_geom_angle_atom_site_label_3
_geom_angle
_geom_angle_site_symmetry_1
_geom_angle_site_symmetry_3
S1 Nd1 S1 6.4(19) . 16_655
S1 Nd1 S1 152.0(4) . 15_665
S1 Nd1 S1 152.80(10) 16_655 15_665
S1 Nd1 S1 152.80(10) . 2_655
S1 Nd1 S1 152.0(4) 16_655 2_655
S1 Nd1 S1 6.4(19) 15_665 2_655
S1 Nd1 S1 93.17(2) . 11_666
S1 Nd1 S1 99.4(19) 16_655 11_666
S1 Nd1 S1 87.0(19) 15_665 11_666
S1 Nd1 S1 93.17(2) 2_655 11_666
S1 Nd1 S1 99.4(19) . 5_655
S1 Nd1 S1 93.17(2) 16_655 5_655
S1 Nd1 S1 93.17(2) 15_665 5_655
S1 Nd1 S1 87.0(19) 2_655 5_655
S1 Nd1 S1 152.0(4) 11_666 5_655
S1 Nd1 S1 93.17(2) . 12_656
S1 Nd1 S1 87.0(19) 16_655 12_656
S1 Nd1 S1 99.4(19) 15_665 12_656
S1 Nd1 S1 93.17(2) 2_655 12_656
S1 Nd1 S1 152.80(10) 11_666 12_656
S1 Nd1 S1 6.4(19) 5_655 12_656
S1 Nd1 S1 87.0(19) . 6
S1 Nd1 S1 93.17(2) 16_655 6
S1 Nd1 S1 93.17(2) 15_665 6
S1 Nd1 S1 99.4(19) 2_655 6
S1 Nd1 S1 6.4(19) 11_666 6
S1 Nd1 S1 152.80(10) 5_655 6
S1 Nd1 S1 152.0(4) 12_656 6
S1 Nd1 S2 145.94(10) . 2_655
S1 Nd1 S2 145.94(10) 16_655 2_655
S1 Nd1 S2 61.22(6) 15_665 2_655
S1 Nd1 S2 61.22(6) 2_655 2_655
S1 Nd1 S2 77.8(7) 11_666 2_655
S1 Nd1 S2 77.8(7) 5_655 2_655
S1 Nd1 S2 82.2(7) 12_656 2_655
S1 Nd1 S2 82.2(7) 6 2_655
S1 Nd1 S2 77.8(7) . 11_666
S1 Nd1 S2 82.2(7) 16_655 11_666
S1 Nd1 S2 77.8(7) 15_665 11_666
S1 Nd1 S2 82.2(7) 2_655 11_666
S1 Nd1 S2 61.22(6) 11_666 11_666
S1 Nd1 S2 145.94(10) 5_655 11_666
S1 Nd1 S2 145.94(10) 12_656 11_666
S1 Nd1 S2 61.22(6) 6 11_666
S2 Nd1 S2 122.99(4) 2_655 11_666
S1 Nd1 S2 82.2(7) . 12_656
S1 Nd1 S2 77.8(7) 16_655 12_656
S1 Nd1 S2 82.2(7) 15_665 12_656
S1 Nd1 S2 77.8(7) 2_655 12_656
S1 Nd1 S2 145.94(10) 11_666 12_656
S1 Nd1 S2 61.22(6) 5_655 12_656
S1 Nd1 S2 61.22(6) 12_656 12_656
S1 Nd1 S2 145.94(10) 6 12_656
S2 Nd1 S2 122.99(4) 2_655 12_656
S2 Nd1 S2 84.90(7) 11_666 12_656
S1 Nd1 S2 61.22(6) . .
S1 Nd1 S2 61.22(6) 16_655 .
S1 Nd1 S2 145.94(10) 15_665 .
S1 Nd1 S2 145.94(10) 2_655 .
S1 Nd1 S2 82.2(7) 11_666 .
S1 Nd1 S2 82.2(7) 5_655 .
S1 Nd1 S2 77.8(7) 12_656 .
S1 Nd1 S2 77.8(7) 6 .
S2 Nd1 S2 84.90(7) 2_655 .
S2 Nd1 S2 122.99(4) 11_666 .
S2 Nd1 S2 122.99(4) 12_656 .
C1 S2 Nd1 87.4(3) . .
C1 N1 C2 123.1(8) . .
C1 N1 C3 124.8(7) . 9_656
C2 N1 C3 112.0(7) . 9_656
N1 C1 S1 119.5(7) . .
N1 C1 S2 119.0(6) . .
S1 C1 S2 121.5(7) . .
N1 C2 C3 111.6(9) . .
S1 S1 C1 92(2) 16_655 .
S1 S1 Nd1 86.8(10) 16_655 .
C1 S1 Nd1 89.5(3) . .

loop_
_geom_bond_atom_site_label_1
_geom_bond_atom_site_label_2
_geom_bond_distance
_geom_bond_site_symmetry_2
Nd1 S1 2.866(4) .
Nd1 S1 2.866(4) 16_655
Nd1 S1 2.866(4) 15_665
Nd1 S1 2.866(4) 2_655
Nd1 S1 2.866(4) 11_666
Nd1 S1 2.866(4) 5_655
Nd1 S1 2.866(4) 12_656
Nd1 S1 2.866(4) 6
Nd1 S2 2.9260(18) 2_655
Nd1 S2 2.9260(18) 11_666
Nd1 S2 2.9260(18) 12_656
Nd1 S2 2.9260(18) .
S2 C1 1.692(9) .
N1 C1 1.362(11) .
N1 C2 1.458(10) .
N1 C3 1.470(10) 9_656
C1 S1 1.688(8) .
C2 C3 1.501(13) .
S1 S1 0.32(10) 16_655
